data_7213939
loop_
_publ_author_name
'Guo, Hai-Yang'
'Li, Zhi-Fang'
'Zhao, De-Chuan'
'Hu, Yang-Yang'
'Xiao, Li-Na'
'Cui, Xiao-Bing'
'Guan, Jing-Qi'
'Xu, Ji-Qing'

_publ_section_title
;
 The synthesis and characterization of three organic--inorganic hybrids
 based on different transition metal complexes and {As8V14O42(H2O)}
 clusters
;
_journal_issue 11
_journal_name_full CrystEngComm
_journal_page_first 2251
_journal_paper_doi 10.1039/c3ce42450b
_journal_volume 16
_journal_year 2014
_chemical_formula_sum 'C36 H50 As8 N24 Ni2 O49 V14'
_chemical_formula_weight 3032.94
_chemical_name_systematic
; 
 ? 
;
_space_group_IT_number 88
_symmetry_cell_setting orthorhombic
_symmetry_space_group_name_Hall '-I 4ad'
_symmetry_space_group_name_H-M 'I 41/a :2'
_atom_sites_solution_hydrogens geom
_atom_sites_solution_primary direct
_atom_sites_solution_secondary difmap
_audit_creation_method SHELXL-97
_cell_angle_alpha 90.00
_cell_angle_beta 90.00
_cell_angle_gamma 90.00
_cell_formula_units_Z 4
_cell_length_a 15.118(2)
_cell_length_b 15.118(2)
_cell_length_c 38.962(8)
_cell_measurement_temperature 293(2)
_cell_volume 8905(2)
_computing_structure_refinement 'SHELXL-97 (Sheldrick, 1997)'
_computing_structure_solution 'SHELXS-97 (Sheldrick, 1990)'
_diffrn_ambient_temperature 293(2)
_diffrn_measured_fraction_theta_full 0.992
_diffrn_measured_fraction_theta_max 0.992
_diffrn_radiation_monochromator graphite
_diffrn_radiation_source 'fine-focus sealed tube'
_diffrn_radiation_type MoK\a
_diffrn_radiation_wavelength 0.71073
_diffrn_reflns_av_R_equivalents 0.0465
_diffrn_reflns_av_sigmaI/netI 0.0284
_diffrn_reflns_limit_h_max 19
_diffrn_reflns_limit_h_min -16
_diffrn_reflns_limit_k_max 19
_diffrn_reflns_limit_k_min -19
_diffrn_reflns_limit_l_max 50
_diffrn_reflns_limit_l_min -50
_diffrn_reflns_number 42022
_diffrn_reflns_theta_full 27.47
_diffrn_reflns_theta_max 27.47
_diffrn_reflns_theta_min 3.06
_exptl_absorpt_coefficient_mu 4.861
_exptl_absorpt_correction_type empirical
_exptl_crystal_density_diffrn 2.262
_exptl_crystal_density_method 'not measured'
_exptl_crystal_F_000 5872
_refine_diff_density_max 1.128
_refine_diff_density_min -0.444
_refine_diff_density_rms 0.099
_refine_ls_extinction_method none
_refine_ls_goodness_of_fit_ref 1.036
_refine_ls_hydrogen_treatment constr
_refine_ls_matrix_type full
_refine_ls_number_parameters 302
_refine_ls_number_reflns 5056
_refine_ls_number_restraints 12
_refine_ls_restrained_S_all 1.036
_refine_ls_R_factor_all 0.0516
_refine_ls_R_factor_gt 0.0379
_refine_ls_shift/su_max 0.011
_refine_ls_shift/su_mean 0.000
_refine_ls_structure_factor_coef Fsqd
_refine_ls_weighting_details 'calc w=1/[\s^2^(Fo^2^)+(0.0662P)^2^+4.2952P] where P=(Fo^2^+2Fc^2^)/3'
_refine_ls_weighting_scheme calc
_refine_ls_wR_factor_gt 0.1029
_refine_ls_wR_factor_ref 0.1084
_reflns_number_gt 3909
_reflns_number_total 5056
_reflns_threshold_expression >2sigma(I)
_cod_data_source_file c3ce42450b.txt
_cod_data_source_block k
_cod_original_sg_symbol_H-M I4(1)/a
_cod_database_code 7213939

loop_
_symmetry_equiv_pos_as_xyz
'x, y, z'
'-x+1/2, -y, z+1/2'
'-y+3/4, x+1/4, z+1/4'
'y+3/4, -x+3/4, z+3/4'
'x+1/2, y+1/2, z+1/2'
'-x+1, -y+1/2, z+1'
'-y+5/4, x+3/4, z+3/4'
'y+5/4, -x+5/4, z+5/4'
'-x, -y, -z'
'x-1/2, y, -z-1/2'
'y-3/4, -x-1/4, -z-1/4'
'-y-3/4, x-3/4, -z-3/4'
'-x+1/2, -y+1/2, -z+1/2'
'x, y+1/2, -z'
'y-1/4, -x+1/4, -z+1/4'
'-y-1/4, x-1/4, -z-1/4'

loop_
_atom_site_label
_atom_site_type_symbol
_atom_site_fract_x
_atom_site_fract_y
_atom_site_fract_z
_atom_site_U_iso_or_equiv
_atom_site_adp_type
_atom_site_occupancy
_atom_site_symmetry_multiplicity
_atom_site_calc_flag
_atom_site_refinement_flags
As1 As 0.11943(3) 0.05938(3) 0.044716(11) 0.04985(13) Uani 1 1 d .
As2 As -0.22594(3) 0.25461(3) 0.045090(11) 0.05004(13) Uani 1 1 d .
V3 V -0.24779(4) 0.18012(4) 0.125455(17) 0.04086(16) Uani 1 1 d .
V4 V -0.12822(4) 0.02196(4) 0.129545(17) 0.04041(16) Uani 1 1 d .
V5 V -0.09390(4) 0.08512(4) 0.061034(17) 0.04472(17) Uani 1 1 d .
V6 V 0.0000 0.2500 0.02911(2) 0.0457(2) Uani 1 2 d S
Ni1 Ni 0.0000 -0.2500 0.29016(2) 0.0540(2) Uani 1 2 d S
O11 O -0.23505(16) 0.27445(16) 0.08967(7) 0.0442(6) Uani 1 1 d .
O10 O 0.0000 0.2500 -0.01179(11) 0.0685(13) Uani 1 2 d S
O9 O -0.03379(16) 0.01592(16) 0.09607(7) 0.0430(6) Uani 1 1 d .
O8 O -0.18150(16) 0.10065(16) 0.09668(7) 0.0434(6) Uani 1 1 d .
O7 O 0.19874(19) 0.1379(2) 0.03050(7) 0.0574(7) Uani 1 1 d .
O6 O 0.02426(17) 0.12870(19) 0.04487(7) 0.0508(7) Uani 1 1 d .
O5 O 0.14254(16) 0.06327(17) 0.08922(7) 0.0443(6) Uani 1 1 d .
O4 O -0.18124(18) -0.07107(17) 0.13045(8) 0.0547(7) Uani 1 1 d .
O3 O -0.11702(17) 0.20913(19) 0.04497(7) 0.0496(6) Uani 1 1 d .
O2 O -0.34943(18) 0.15111(19) 0.12630(9) 0.0624(8) Uani 1 1 d .
O1 O -0.1313(2) 0.0184(2) 0.03341(9) 0.0696(9) Uani 1 1 d .
N3 N -0.0925(2) -0.2050(2) 0.32473(11) 0.0578(9) Uani 1 1 d .
N1 N -0.0375(3) -0.3858(3) 0.29431(12) 0.0714(12) Uani 1 1 d .
N5 N -0.0828(3) -0.2158(3) 0.24881(12) 0.0713(11) Uani 1 1 d .
N2 N 0.0042(4) -0.5194(3) 0.30915(18) 0.106(2) Uani 1 1 d .
H2A H 0.0348 -0.5615 0.3181 0.128 Uiso 1 1 calc R
N4 N -0.1604(4) -0.0907(4) 0.34648(16) 0.106(2) Uani 1 1 d .
H5A H -0.1733 -0.0369 0.3516 0.127 Uiso 1 1 calc R
C6 C -0.0914(3) -0.1169(3) 0.32730(15) 0.0730(15) Uani 1 1 d .
C9 C -0.0437(4) -0.2294(4) 0.21913(14) 0.0776(15) Uani 1 1 d .
C3 C 0.0214(4) -0.4306(3) 0.31079(17) 0.0786(17) Uani 1 1 d .
C7 C -0.1608(4) -0.1740(4) 0.24200(18) 0.0835(17) Uani 1 1 d .
H7A H -0.2022 -0.1563 0.2582 0.100 Uiso 1 1 calc R
C4 C -0.1634(3) -0.2352(4) 0.34317(15) 0.0756(14) Uani 1 1 d .
H4A H -0.1793 -0.2942 0.3461 0.091 Uiso 1 1 calc R
C1 C -0.0976(5) -0.4481(4) 0.28099(19) 0.099(2) Uani 1 1 d .
H1A H -0.1470 -0.4345 0.2678 0.119 Uiso 1 1 calc R
C2 C -0.0736(6) -0.5277(5) 0.2898(2) 0.121(3) Uani 1 1 d .
H2B H -0.1027 -0.5801 0.2844 0.145 Uiso 1 1 calc R
C5 C -0.2070(5) -0.1640(6) 0.35662(18) 0.106(2) Uani 1 1 d .
H5B H -0.2580 -0.1650 0.3700 0.127 Uiso 1 1 calc R
OW2 O 0.0837(3) -0.6803(3) 0.32142(12) 0.0984(13) Uani 1 1 d .
OW1 O -0.5000 0.2500 0.1155(2) 0.130(3) Uani 1 2 d SU
C17 C -0.1677(6) -0.1626(5) 0.2075(2) 0.106(2) Uani 1 1 d .
H17B H -0.2141 -0.1357 0.1959 0.127 Uiso 1 1 calc R
N6 N -0.0941(4) -0.1979(4) 0.19345(14) 0.0969(18) Uani 1 1 d .
H17A H -0.0817 -0.1999 0.1719 0.116 Uiso 1 1 calc R
OW3 O 0.0000 0.2500 0.1250 0.1650(17) Uani 1 4 d SU

loop_
_atom_site_aniso_label
_atom_site_aniso_U_11
_atom_site_aniso_U_22
_atom_site_aniso_U_33
_atom_site_aniso_U_23
_atom_site_aniso_U_13
_atom_site_aniso_U_12
As1 0.0505(2) 0.0585(2) 0.0405(2) -0.01142(17) -0.00211(17) 0.01935(19)
As2 0.0437(2) 0.0654(3) 0.0410(2) -0.01040(18) -0.01142(16) 0.01524(18)
V3 0.0367(3) 0.0399(3) 0.0460(4) -0.0104(3) 0.0014(2) -0.0016(2)
V4 0.0392(3) 0.0371(3) 0.0449(4) -0.0067(3) -0.0063(3) -0.0036(2)
V5 0.0438(3) 0.0534(4) 0.0369(4) -0.0138(3) -0.0089(3) 0.0115(3)
V6 0.0476(5) 0.0642(6) 0.0253(4) 0.000 0.000 0.0191(4)
Ni1 0.0630(5) 0.0402(4) 0.0587(5) 0.000 0.000 0.0063(3)
O11 0.0481(14) 0.0443(13) 0.0404(15) -0.0064(11) 0.0010(11) 0.0062(11)
O10 0.074(3) 0.100(3) 0.032(2) 0.000 0.000 0.032(3)
O9 0.0396(12) 0.0447(13) 0.0446(15) -0.0087(11) -0.0078(11) 0.0089(11)
O8 0.0415(13) 0.0478(13) 0.0410(14) -0.0091(11) -0.0060(11) 0.0082(11)
O7 0.0537(15) 0.0756(19) 0.0430(16) -0.0072(14) 0.0112(13) 0.0222(14)
O6 0.0457(14) 0.0635(17) 0.0433(16) -0.0014(13) 0.0005(11) 0.0189(13)
O5 0.0418(13) 0.0505(14) 0.0407(14) -0.0008(11) -0.0061(11) 0.0036(11)
O4 0.0515(15) 0.0420(14) 0.071(2) -0.0067(13) -0.0085(14) -0.0096(12)
O3 0.0436(14) 0.0664(17) 0.0389(15) -0.0025(12) -0.0015(11) 0.0191(13)
O2 0.0396(14) 0.0543(16) 0.093(3) -0.0154(15) 0.0002(14) -0.0053(13)
O1 0.075(2) 0.078(2) 0.056(2) -0.0315(16) -0.0174(16) 0.0124(18)
N3 0.057(2) 0.0481(19) 0.069(3) -0.0141(17) -0.0067(18) 0.0138(16)
N1 0.083(3) 0.047(2) 0.084(3) -0.009(2) 0.029(2) -0.001(2)
N5 0.077(3) 0.068(2) 0.069(3) 0.008(2) -0.011(2) -0.015(2)
N2 0.137(5) 0.042(2) 0.140(6) 0.007(3) 0.074(4) 0.009(3)
N4 0.109(4) 0.082(3) 0.126(5) -0.044(3) -0.022(4) 0.045(3)
C6 0.077(3) 0.056(3) 0.087(4) -0.026(3) -0.028(3) 0.030(3)
C9 0.106(4) 0.073(3) 0.053(3) 0.010(2) -0.011(3) -0.041(3)
C3 0.093(4) 0.039(2) 0.104(4) -0.002(3) 0.048(3) 0.001(3)
C7 0.085(4) 0.068(3) 0.097(5) 0.016(3) -0.027(3) -0.015(3)
C4 0.067(3) 0.084(3) 0.076(4) -0.016(3) 0.003(3) 0.013(3)
C1 0.115(5) 0.077(4) 0.107(5) -0.037(4) 0.054(4) -0.029(4)
C2 0.139(7) 0.077(4) 0.145(7) -0.033(4) 0.077(6) -0.027(5)
C5 0.081(4) 0.144(7) 0.094(5) -0.040(5) 0.006(4) 0.051(4)
OW2 0.091(3) 0.105(3) 0.099(3) -0.005(2) -0.038(2) -0.003(2)
OW1 0.129(3) 0.132(3) 0.129(3) 0.000 0.000 0.0020(10)
C17 0.118(6) 0.100(5) 0.098(6) 0.026(4) -0.046(5) -0.039(5)
N6 0.121(4) 0.104(4) 0.065(3) 0.016(3) -0.020(3) -0.050(4)
OW3 0.1652(17) 0.1652(17) 0.164(2) 0.000 0.000 0.000

loop_
_atom_type_symbol
_atom_type_description
_atom_type_scat_dispersion_real
_atom_type_scat_dispersion_imag
_atom_type_scat_source
C C 0.0033 0.0016 'International Tables Vol C Tables 4.2.6.8 and 6.1.1.4'
H H 0.0000 0.0000 'International Tables Vol C Tables 4.2.6.8 and 6.1.1.4'
N N 0.0061 0.0033 'International Tables Vol C Tables 4.2.6.8 and 6.1.1.4'
O O 0.0106 0.0060 'International Tables Vol C Tables 4.2.6.8 and 6.1.1.4'
V V 0.3005 0.5294 'International Tables Vol C Tables 4.2.6.8 and 6.1.1.4'
Ni Ni 0.3393 1.1124 'International Tables Vol C Tables 4.2.6.8 and 6.1.1.4'
As As 0.0499 2.0058 'International Tables Vol C Tables 4.2.6.8 and 6.1.1.4'

loop_
_geom_angle_atom_site_label_1
_geom_angle_atom_site_label_2
_geom_angle_atom_site_label_3
_geom_angle
_geom_angle_site_symmetry_1
_geom_angle_site_symmetry_3
O5 As1 O7 98.64(13) . .
O5 As1 O6 97.86(12) . .
O7 As1 O6 98.82(13) . .
O11 As2 O7 100.25(13) . 6_454
O11 As2 O3 98.04(12) . .
O7 As2 O3 97.96(13) 6_454 .
O2 V3 O8 109.95(13) . .
O2 V3 O9 108.30(13) . 15
O8 V3 O9 141.75(11) . 15
O2 V3 O5 106.29(15) . 15
O8 V3 O5 79.43(11) . 15
O9 V3 O5 90.06(11) 15 15
O2 V3 O11 107.58(15) . .
O8 V3 O11 89.36(11) . .
O9 V3 O11 79.16(11) 15 .
O5 V3 O11 146.13(11) 15 .
O2 V3 V4 111.05(11) . .
O8 V3 V4 38.76(8) . .
O9 V3 V4 123.46(8) 15 .
O5 V3 V4 40.85(7) 15 .
O11 V3 V4 123.09(8) . .
O2 V3 V4 111.65(11) . 15
O8 V3 V4 122.05(8) . 15
O9 V3 V4 38.80(8) 15 15
O5 V3 V4 123.19(7) 15 15
O11 V3 V4 40.43(7) . 15
V4 V3 V4 137.29(3) . 15
O4 V4 O8 110.13(13) . .
O4 V4 O9 109.80(13) . .
O8 V4 O9 83.66(11) . .
O4 V4 O11 109.45(13) . 12_666
O8 V4 O11 140.23(11) . 12_666
O9 V4 O11 79.69(11) . 12_666
O4 V4 O5 109.39(13) . 15
O8 V4 O5 79.56(11) . 15
O9 V4 O5 140.62(11) . 15
O11 V4 O5 90.95(11) 12_666 15
O4 V4 V5 113.39(12) . .
O8 V4 V5 41.78(8) . .
O9 V4 V5 42.17(8) . .
O11 V4 V5 115.89(8) 12_666 .
O5 V4 V5 115.63(8) 15 .
O4 V4 V3 113.27(10) . .
O8 V4 V3 38.76(7) . .
O9 V4 V3 116.48(8) . .
O11 V4 V3 123.54(8) 12_666 .
O5 V4 V3 40.96(8) 15 .
V5 V4 V3 78.19(2) . .
O4 V4 V3 114.02(10) . 12_666
O8 V4 V3 115.71(8) . 12_666
O9 V4 V3 38.69(7) . 12_666
O11 V4 V3 41.08(8) 12_666 12_666
O5 V4 V3 123.16(8) 15 12_666
V5 V4 V3 78.12(2) . 12_666
V3 V4 V3 132.33(3) . 12_666
O1 V5 O8 108.78(15) . .
O1 V5 O9 107.60(15) . .
O8 V5 O9 83.18(11) . .
O1 V5 O6 108.33(16) . .
O8 V5 O6 142.74(11) . .
O9 V5 O6 88.92(11) . .
O1 V5 O3 108.74(16) . .
O8 V5 O3 89.50(11) . .
O9 V5 O3 143.37(11) . .
O6 V5 O3 75.54(11) . .
O1 V5 V4 110.82(15) . .
O8 V5 V4 41.55(8) . .
O9 V5 V4 41.92(8) . .
O6 V5 V4 124.07(8) . .
O3 V5 V4 124.53(8) . .
O10 V6 O6 108.17(8) . 6_454
O10 V6 O6 108.17(8) . .
O6 V6 O6 143.65(16) 6_454 .
O10 V6 O3 108.25(8) . 6_454
O6 V6 O3 77.15(11) 6_454 6_454
O6 V6 O3 91.55(11) . 6_454
O10 V6 O3 108.25(8) . .
O6 V6 O3 91.55(11) 6_454 .
O6 V6 O3 77.15(11) . .
O3 V6 O3 143.50(16) 6_454 .
N3 Ni1 N3 98.2(2) . 6_444
N3 Ni1 N5 170.62(17) . 6_444
N3 Ni1 N5 90.91(17) 6_444 6_444
N3 Ni1 N5 90.91(17) . .
N3 Ni1 N5 170.62(17) 6_444 .
N5 Ni1 N5 80.1(3) 6_444 .
N3 Ni1 N1 79.23(17) . 6_444
N3 Ni1 N1 95.03(15) 6_444 6_444
N5 Ni1 N1 97.81(18) 6_444 6_444
N5 Ni1 N1 88.86(16) . 6_444
N3 Ni1 N1 95.03(15) . .
N3 Ni1 N1 79.23(17) 6_444 .
N5 Ni1 N1 88.86(16) 6_444 .
N5 Ni1 N1 97.81(18) . .
N1 Ni1 N1 171.3(3) 6_444 .
As2 O11 V4 136.57(15) . 15
As2 O11 V3 124.78(13) . .
V4 O11 V3 98.49(12) 15 .
V3 O9 V4 102.51(13) 12_666 .
V3 O9 V5 147.13(15) 12_666 .
V4 O9 V5 95.91(11) . .
V4 O8 V3 102.48(12) . .
V4 O8 V5 96.67(11) . .
V3 O8 V5 148.31(15) . .
As2 O7 As1 132.09(16) 6_454 .
As1 O6 V6 134.27(16) . .
As1 O6 V5 121.84(15) . .
V6 O6 V5 103.78(11) . .
As1 O5 V4 138.12(15) . 12_666
As1 O5 V3 123.62(13) . 12_666
V4 O5 V3 98.19(12) 12_666 12_666
As2 O3 V6 135.03(16) . .
As2 O3 V5 121.32(15) . .
V6 O3 V5 103.53(11) . .
C6 N3 C4 107.6(4) . .
C6 N3 Ni1 111.8(4) . .
C4 N3 Ni1 140.0(3) . .
C3 N1 C1 106.1(5) . .
C3 N1 Ni1 111.0(4) . .
C1 N1 Ni1 141.9(5) . .
C9 N5 C7 106.8(5) . .
C9 N5 Ni1 111.6(4) . .
C7 N5 Ni1 141.0(4) . .
C3 N2 C2 105.8(6) . .
C6 N4 C5 108.8(5) . .
N3 C6 N4 109.0(6) . .
N3 C6 C3 118.4(5) . 6_444
N4 C6 C3 132.6(5) . 6_444
N5 C9 N6 110.1(6) . .
N5 C9 C9 118.2(3) . 6_444
N6 C9 C9 131.6(4) . 6_444
N1 C3 N2 111.1(6) . .
N1 C3 C6 118.1(4) . 6_444
N2 C3 C6 130.8(6) . 6_444
C17 C7 N5 108.5(7) . .
C5 C4 N3 108.5(6) . .
C2 C1 N1 110.0(8) . .
C1 C2 N2 107.0(7) . .
C4 C5 N4 106.1(6) . .
N6 C17 C7 106.8(6) . .
C9 N6 C17 107.7(6) . .

loop_
_geom_bond_atom_site_label_1
_geom_bond_atom_site_label_2
_geom_bond_distance
_geom_bond_site_symmetry_2
As1 O5 1.770(3) .
As1 O7 1.776(3) .
As1 O6 1.780(2) .
As2 O11 1.768(3) .
As2 O7 1.770(3) 6_454
As2 O3 1.785(2) .
V3 O2 1.598(3) .
V3 O8 1.925(2) .
V3 O9 1.931(2) 15
V3 O5 1.988(3) 15
V3 O11 2.004(3) .
V3 V4 3.0016(9) .
V3 V4 3.0160(9) 15
V4 O4 1.619(3) .
V4 O8 1.925(3) .
V4 O9 1.936(3) .
V4 O11 1.978(3) 12_666
V4 O5 1.983(3) 15
V4 V5 2.8821(11) .
V4 V3 3.0160(9) 12_666
V5 O1 1.579(3) .
V5 O8 1.933(3) .
V5 O9 1.945(3) .
V5 O6 2.005(3) .
V5 O3 2.007(3) .
V6 O10 1.593(4) .
V6 O6 1.968(3) 6_454
V6 O6 1.968(3) .
V6 O3 1.973(3) 6_454
V6 O3 1.973(3) .
Ni1 N3 2.057(4) .
Ni1 N3 2.057(4) 6_444
Ni1 N5 2.104(4) 6_444
Ni1 N5 2.104(4) .
Ni1 N1 2.136(4) 6_444
Ni1 N1 2.136(4) .
O11 V4 1.978(3) 15
O9 V3 1.931(2) 12_666
O7 As2 1.770(3) 6_454
O5 V4 1.983(3) 12_666
O5 V3 1.988(3) 12_666
N3 C6 1.336(6) .
N3 C4 1.369(7) .
N1 C3 1.290(7) .
N1 C1 1.408(7) .
N5 C9 1.315(7) .
N5 C7 1.364(7) .
N2 C3 1.370(6) .
N2 C2 1.403(11) .
N4 C6 1.343(8) .
N4 C5 1.371(9) .
C6 C3 1.431(8) 6_444
C9 N6 1.345(7) .
C9 C9 1.460(12) 6_444
C3 C6 1.431(8) 6_444
C7 C17 1.358(9) .
C4 C5 1.367(8) .
C1 C2 1.303(10) .
C17 N6 1.350(9) .
